data_4111860
loop_
_publ_author_name
'Xinnan Zhang'
'Adrien P. C\^ot\'e'
'Adam J. Matzger'

_publ_section_title
;
 Synthesis and Structure of Fused \a-Oligothiophenes with up to Seven
 Rings
;
_journal_name_full 'Journal of the American Chemical Society'
_journal_page_first 10502
_journal_page_last 10503
_journal_paper_doi 10.1021/ja053326m
_journal_volume 127
_journal_year 2005
_chemical_formula_moiety 'C34 H44 S7 Si2'
_chemical_formula_sum 'C34 H44 S7 Si2'
_chemical_formula_weight 733.29
_chemical_name_common TIPS-T7-TIPS
_chemical_name_systematic
; 
 ? 
;
_space_group_IT_number 56
_symmetry_cell_setting orthorhombic
_symmetry_space_group_name_Hall '-P 2ab 2ac'
_symmetry_space_group_name_H-M 'P c c n'
_atom_sites_solution_hydrogens geom
_atom_sites_solution_primary direct
_atom_sites_solution_secondary difmap
_audit_creation_method SHELXL-97
_cell_angle_alpha 90.00
_cell_angle_beta 90.00
_cell_angle_gamma 90.00
_cell_formula_units_Z 8
_cell_length_a 17.9934(16)
_cell_length_b 29.790(3)
_cell_length_c 13.4276(12)
_cell_measurement_reflns_used 999
_cell_measurement_temperature 153(2)
_cell_measurement_theta_max 60
_cell_measurement_theta_min 5
_cell_volume 7197.5(12)
_computing_cell_refinement BrukerSMART
_computing_data_collection BrukerSMART
_computing_data_reduction BrukerSAINT
_computing_molecular_graphics Diamond3.0
_computing_publication_material WinGX
_computing_structure_refinement 'SHELXL-97 (Sheldrick, 1997)'
_computing_structure_solution 'SHELXS-97 (Sheldrick, 1990)'
_diffrn_ambient_temperature 153(2)
_diffrn_measured_fraction_theta_full 0.994
_diffrn_measured_fraction_theta_max 0.994
_diffrn_measurement_device_type 'CCD area detector'
_diffrn_measurement_method 'phi and omega scans'
_diffrn_radiation_monochromator graphite
_diffrn_radiation_source 'fine-focus sealed tube'
_diffrn_radiation_type MoK\a
_diffrn_radiation_wavelength 0.71073
_diffrn_reflns_av_R_equivalents 0.0747
_diffrn_reflns_av_sigmaI/netI 0.0491
_diffrn_reflns_limit_h_max 23
_diffrn_reflns_limit_h_min -23
_diffrn_reflns_limit_k_max 38
_diffrn_reflns_limit_k_min -38
_diffrn_reflns_limit_l_max 17
_diffrn_reflns_limit_l_min -17
_diffrn_reflns_number 68999
_diffrn_reflns_theta_full 27.56
_diffrn_reflns_theta_max 27.56
_diffrn_reflns_theta_min 1.32
_exptl_absorpt_coefficient_mu 0.529
_exptl_absorpt_correction_T_max 0.9490
_exptl_absorpt_correction_T_min 0.8150
_exptl_absorpt_correction_type multi-scan
_exptl_absorpt_process_details 'Blessing, Acta Cryst. (1995) A51 33-58'
_exptl_crystal_colour yellow
_exptl_crystal_density_diffrn 1.353
_exptl_crystal_description plate
_exptl_crystal_F_000 3104
_exptl_crystal_size_max 0.40
_exptl_crystal_size_mid 0.10
_exptl_crystal_size_min 0.10
_refine_diff_density_max 0.447
_refine_diff_density_min -0.365
_refine_diff_density_rms 0.109
_refine_ls_extinction_method none
_refine_ls_goodness_of_fit_ref 1.010
_refine_ls_hydrogen_treatment constr
_refine_ls_matrix_type full
_refine_ls_number_parameters 400
_refine_ls_number_reflns 8281
_refine_ls_number_restraints 0
_refine_ls_restrained_S_all 1.010
_refine_ls_R_factor_all 0.0529
_refine_ls_R_factor_gt 0.0366
_refine_ls_shift/su_max 0.001
_refine_ls_shift/su_mean 0.000
_refine_ls_structure_factor_coef Fsqd
_refine_ls_weighting_details 'calc w=1/[\s^2^(Fo^2^)+(0.0482P)^2^+0.0134P] where P=(Fo^2^+2Fc^2^)/3'
_refine_ls_weighting_scheme calc
_refine_ls_wR_factor_gt 0.0823
_refine_ls_wR_factor_ref 0.0953
_reflns_number_gt 6504
_reflns_number_total 8281
_reflns_threshold_expression >2sigma(I)
_cod_data_source_file ja053326msi20050524_103646_3.cif
_cod_data_source_block TIPST7TIPS
_cod_original_cell_volume 7197.6(11)
_cod_database_code 4111860

loop_
_symmetry_equiv_pos_as_xyz
'x, y, z'
'-x+1/2, -y+1/2, z'
'-x, y+1/2, -z+1/2'
'x+1/2, -y, -z+1/2'
'-x, -y, -z'
'x-1/2, y-1/2, -z'
'x, -y-1/2, z-1/2'
'-x-1/2, y, z-1/2'

loop_
_atom_site_label
_atom_site_type_symbol
_atom_site_fract_x
_atom_site_fract_y
_atom_site_fract_z
_atom_site_U_iso_or_equiv
_atom_site_adp_type
_atom_site_occupancy
_atom_site_symmetry_multiplicity
_atom_site_calc_flag
_atom_site_refinement_flags
C1 C 0.35852(12) 0.58529(7) 0.70104(16) 0.0223(5) Uani 1 1 d .
C2 C 0.33707(12) 0.56840(7) 0.61019(16) 0.0229(5) Uani 1 1 d .
H2 H 0.3450 0.5836 0.5489 0.028 Uiso 1 1 calc R
C3 C 0.30194(12) 0.52597(7) 0.61749(15) 0.0204(4) Uani 1 1 d .
C4 C 0.29579(11) 0.51034(7) 0.71426(15) 0.0185(4) Uani 1 1 d .
C5 C 0.26783(11) 0.46581(7) 0.71806(15) 0.0182(4) Uani 1 1 d .
C6 C 0.25471(11) 0.44850(7) 0.62362(15) 0.0183(4) Uani 1 1 d .
C7 C 0.23433(11) 0.40275(7) 0.62697(15) 0.0175(4) Uani 1 1 d .
C8 C 0.23153(11) 0.38646(7) 0.72382(15) 0.0176(4) Uani 1 1 d .
C9 C 0.20794(11) 0.34116(7) 0.72783(15) 0.0167(4) Uani 1 1 d .
C10 C 0.19474(11) 0.32372(7) 0.63372(15) 0.0174(4) Uani 1 1 d .
C11 C 0.16630(11) 0.27949(7) 0.63804(15) 0.0168(4) Uani 1 1 d .
C12 C 0.15667(11) 0.26456(6) 0.73534(15) 0.0163(4) Uani 1 1 d .
C13 C 0.12088(11) 0.22175(7) 0.73880(15) 0.0168(4) Uani 1 1 d .
C14 C 0.10579(12) 0.20531(7) 0.64410(15) 0.0187(4) Uani 1 1 d .
C15 C 0.06466(12) 0.16470(7) 0.64440(16) 0.0219(5) Uani 1 1 d .
H15 H 0.0511 0.1490 0.5855 0.026 Uiso 1 1 calc R
C16 C 0.04648(12) 0.15031(7) 0.73824(16) 0.0204(4) Uani 1 1 d .
C17 C 0.40499(14) 0.65848(8) 0.84865(18) 0.0330(6) Uani 1 1 d .
H17 H 0.4075 0.6330 0.8969 0.040 Uiso 1 1 calc R
C18 C 0.52116(12) 0.60971(7) 0.72183(17) 0.0259(5) Uani 1 1 d .
H18 H 0.5559 0.6356 0.7302 0.031 Uiso 1 1 calc R
C19 C 0.41244(13) 0.67127(7) 0.61100(18) 0.0280(5) Uani 1 1 d .
H19 H 0.4199 0.6516 0.5516 0.034 Uiso 1 1 calc R
C20 C 0.32767(18) 0.67832(11) 0.8596(2) 0.0594(9) Uani 1 1 d .
H20A H 0.3188 0.6861 0.9295 0.071 Uiso 1 1 calc R
H20B H 0.2906 0.6563 0.8379 0.071 Uiso 1 1 calc R
H20C H 0.3236 0.7054 0.8184 0.071 Uiso 1 1 calc R
C21 C 0.46538(18) 0.69185(10) 0.8812(2) 0.0610(10) Uani 1 1 d .
H21A H 0.4633 0.7186 0.8388 0.073 Uiso 1 1 calc R
H21B H 0.5143 0.6777 0.8749 0.073 Uiso 1 1 calc R
H21C H 0.4571 0.7005 0.9507 0.073 Uiso 1 1 calc R
C22 C 0.53618(14) 0.57748(8) 0.80831(18) 0.0336(6) Uani 1 1 d .
H22A H 0.5024 0.5518 0.8038 0.040 Uiso 1 1 calc R
H22B H 0.5281 0.5931 0.8716 0.040 Uiso 1 1 calc R
H22C H 0.5877 0.5669 0.8049 0.040 Uiso 1 1 calc R
C23 C 0.54077(14) 0.58748(8) 0.62271(18) 0.0334(6) Uani 1 1 d .
H23A H 0.5920 0.5764 0.6252 0.040 Uiso 1 1 calc R
H23B H 0.5360 0.6095 0.5688 0.040 Uiso 1 1 calc R
H23C H 0.5069 0.5623 0.6105 0.040 Uiso 1 1 calc R
C24 C 0.47326(15) 0.70744(8) 0.6044(2) 0.0421(7) Uani 1 1 d .
H24A H 0.4677 0.7242 0.5420 0.051 Uiso 1 1 calc R
H24B H 0.5223 0.6931 0.6061 0.051 Uiso 1 1 calc R
H24C H 0.4686 0.7281 0.6609 0.051 Uiso 1 1 calc R
C25 C 0.33548(14) 0.69204(8) 0.5980(2) 0.0409(7) Uani 1 1 d .
H25A H 0.3269 0.7142 0.6508 0.049 Uiso 1 1 calc R
H25B H 0.2976 0.6684 0.6020 0.049 Uiso 1 1 calc R
H25C H 0.3325 0.7068 0.5329 0.049 Uiso 1 1 calc R
C26 C -0.01764(13) 0.08391(7) 0.89320(16) 0.0268(5) Uani 1 1 d .
H26 H -0.0127 0.1096 0.9407 0.032 Uiso 1 1 calc R
C27 C -0.03422(12) 0.06960(7) 0.65699(17) 0.0250(5) Uani 1 1 d .
H27 H -0.0404 0.0889 0.5966 0.030 Uiso 1 1 calc R
C28 C -0.11906(13) 0.14399(8) 0.76660(19) 0.0331(6) Uani 1 1 d .
H28 H -0.1617 0.1225 0.7695 0.040 Uiso 1 1 calc R
C29 C 0.05271(15) 0.05615(9) 0.90461(19) 0.0388(6) Uani 1 1 d .
H29A H 0.0603 0.0489 0.9751 0.047 Uiso 1 1 calc R
H29B H 0.0953 0.0733 0.8799 0.047 Uiso 1 1 calc R
H29C H 0.0479 0.0283 0.8662 0.047 Uiso 1 1 calc R
C30 C -0.08561(15) 0.05666(9) 0.9284(2) 0.0429(7) Uani 1 1 d .
H30A H -0.0897 0.0291 0.8889 0.052 Uiso 1 1 calc R
H30B H -0.1307 0.0747 0.9199 0.052 Uiso 1 1 calc R
H30C H -0.0796 0.0489 0.9989 0.052 Uiso 1 1 calc R
C31 C 0.03693(14) 0.04286(8) 0.63967(18) 0.0317(6) Uani 1 1 d .
H31A H 0.0436 0.0212 0.6939 0.038 Uiso 1 1 calc R
H31B H 0.0795 0.0634 0.6378 0.038 Uiso 1 1 calc R
H31C H 0.0334 0.0268 0.5762 0.038 Uiso 1 1 calc R
C32 C -0.10188(14) 0.03848(8) 0.65841(19) 0.0369(6) Uani 1 1 d .
H32A H -0.1030 0.0207 0.5970 0.044 Uiso 1 1 calc R
H32B H -0.1473 0.0565 0.6632 0.044 Uiso 1 1 calc R
H32C H -0.0986 0.0183 0.7159 0.044 Uiso 1 1 calc R
C33 C -0.12422(15) 0.17431(9) 0.8584(2) 0.0515(8) Uani 1 1 d .
H33A H -0.0810 0.1943 0.8605 0.062 Uiso 1 1 calc R
H33B H -0.1253 0.1558 0.9186 0.062 Uiso 1 1 calc R
H33C H -0.1697 0.1923 0.8547 0.062 Uiso 1 1 calc R
C34 C -0.12747(17) 0.17136(11) 0.6713(2) 0.0622(10) Uani 1 1 d .
H34A H -0.1732 0.1892 0.6747 0.075 Uiso 1 1 calc R
H34B H -0.1299 0.1510 0.6139 0.075 Uiso 1 1 calc R
H34C H -0.0847 0.1915 0.6639 0.075 Uiso 1 1 calc R
S1 S 0.33266(3) 0.548586(17) 0.79662(4) 0.02196(13) Uani 1 1 d .
S2 S 0.27274(3) 0.486844(18) 0.52963(4) 0.02298(13) Uani 1 1 d .
S3 S 0.25377(3) 0.426627(17) 0.81164(4) 0.02062(12) Uani 1 1 d .
S4 S 0.20988(3) 0.362365(17) 0.53911(4) 0.01993(12) Uani 1 1 d .
S5 S 0.18642(3) 0.303678(16) 0.82281(4) 0.01744(12) Uani 1 1 d .
S6 S 0.13548(3) 0.241405(17) 0.55003(4) 0.02043(12) Uani 1 1 d .
S7 S 0.08373(3) 0.186721(17) 0.82764(4) 0.01959(12) Uani 1 1 d .
Si1 Si 0.42385(3) 0.633519(19) 0.72258(5) 0.02223(14) Uani 1 1 d .
Si2 Si -0.03052(3) 0.109576(19) 0.76615(5) 0.02120(14) Uani 1 1 d .

loop_
_atom_site_aniso_label
_atom_site_aniso_U_11
_atom_site_aniso_U_22
_atom_site_aniso_U_33
_atom_site_aniso_U_23
_atom_site_aniso_U_13
_atom_site_aniso_U_12
C1 0.0255(11) 0.0149(10) 0.0266(12) -0.0001(9) 0.0018(9) -0.0056(9)
C2 0.0281(12) 0.0168(11) 0.0239(11) 0.0014(9) 0.0009(9) -0.0066(9)
C3 0.0241(11) 0.0160(10) 0.0210(11) -0.0021(8) -0.0009(9) -0.0056(9)
C4 0.0200(11) 0.0147(10) 0.0208(11) -0.0023(8) 0.0019(8) -0.0046(8)
C5 0.0216(11) 0.0152(10) 0.0179(11) -0.0017(8) 0.0019(8) -0.0058(8)
C6 0.0206(10) 0.0162(10) 0.0181(10) -0.0005(8) 0.0016(8) -0.0054(8)
C7 0.0207(11) 0.0155(10) 0.0162(10) -0.0028(8) 0.0006(8) -0.0045(8)
C8 0.0201(11) 0.0158(10) 0.0169(10) -0.0017(8) 0.0007(8) -0.0039(8)
C9 0.0194(10) 0.0142(10) 0.0165(10) -0.0002(8) 0.0006(8) -0.0028(8)
C10 0.0185(10) 0.0168(10) 0.0169(10) -0.0007(8) 0.0023(8) -0.0025(8)
C11 0.0185(10) 0.0156(10) 0.0164(10) -0.0019(8) 0.0010(8) -0.0019(8)
C12 0.0166(10) 0.0137(9) 0.0185(10) -0.0012(8) -0.0006(8) -0.0006(8)
C13 0.0179(10) 0.0136(10) 0.0189(10) 0.0006(8) 0.0007(8) -0.0010(8)
C14 0.0229(11) 0.0137(10) 0.0194(11) -0.0008(8) 0.0019(9) -0.0016(8)
C15 0.0265(12) 0.0154(10) 0.0237(12) -0.0026(9) -0.0001(9) -0.0057(9)
C16 0.0227(11) 0.0148(10) 0.0236(11) -0.0017(9) 0.0002(9) -0.0041(9)
C17 0.0373(14) 0.0281(13) 0.0336(14) -0.0102(11) 0.0039(11) -0.0088(11)
C18 0.0249(12) 0.0212(11) 0.0317(13) 0.0032(10) -0.0019(10) -0.0069(9)
C19 0.0281(12) 0.0173(11) 0.0386(14) 0.0035(10) -0.0012(10) -0.0038(9)
C20 0.062(2) 0.064(2) 0.0523(19) -0.0190(17) 0.0014(16) 0.0183(17)
C21 0.075(2) 0.054(2) 0.053(2) -0.0299(16) 0.0127(17) -0.0349(17)
C22 0.0312(13) 0.0356(14) 0.0339(14) 0.0082(11) -0.0040(11) -0.0020(11)
C23 0.0320(14) 0.0335(14) 0.0346(14) 0.0022(11) 0.0018(11) 0.0051(11)
C24 0.0400(15) 0.0262(13) 0.0602(19) 0.0179(13) -0.0051(13) -0.0097(12)
C25 0.0343(14) 0.0332(14) 0.0551(18) 0.0086(13) -0.0055(13) 0.0008(12)
C26 0.0345(13) 0.0219(12) 0.0238(12) -0.0011(9) 0.0047(10) -0.0071(10)
C27 0.0298(12) 0.0193(11) 0.0259(12) 0.0020(9) -0.0034(10) -0.0060(9)
C28 0.0247(13) 0.0269(13) 0.0477(16) 0.0033(11) 0.0053(11) -0.0022(10)
C29 0.0507(17) 0.0365(15) 0.0293(14) 0.0055(11) 0.0035(12) 0.0079(13)
C30 0.0496(17) 0.0400(16) 0.0391(16) 0.0085(13) 0.0111(13) -0.0144(13)
C31 0.0381(14) 0.0253(12) 0.0316(13) -0.0062(10) -0.0016(11) 0.0010(11)
C32 0.0377(14) 0.0289(13) 0.0442(16) -0.0043(12) -0.0073(12) -0.0126(11)
C33 0.0345(15) 0.0342(15) 0.086(2) -0.0172(16) 0.0136(15) 0.0035(12)
C34 0.0416(18) 0.064(2) 0.081(2) 0.0305(19) 0.0070(16) 0.0222(16)
S1 0.0284(3) 0.0170(3) 0.0204(3) -0.0035(2) 0.0007(2) -0.0088(2)
S2 0.0351(3) 0.0167(3) 0.0171(3) 0.0009(2) -0.0017(2) -0.0103(2)
S3 0.0302(3) 0.0170(3) 0.0147(2) -0.0013(2) 0.0007(2) -0.0086(2)
S4 0.0310(3) 0.0149(3) 0.0139(3) -0.0007(2) 0.0013(2) -0.0076(2)
S5 0.0237(3) 0.0144(2) 0.0142(2) 0.00009(19) -0.0002(2) -0.0050(2)
S6 0.0305(3) 0.0152(3) 0.0155(3) -0.0021(2) 0.0020(2) -0.0073(2)
S7 0.0255(3) 0.0152(3) 0.0181(3) 0.0018(2) 0.0007(2) -0.0055(2)
Si1 0.0251(3) 0.0137(3) 0.0279(3) -0.0021(2) -0.0004(3) -0.0070(2)
Si2 0.0236(3) 0.0147(3) 0.0252(3) 0.0008(2) 0.0023(3) -0.0048(2)

loop_
_atom_type_symbol
_atom_type_description
_atom_type_scat_dispersion_real
_atom_type_scat_dispersion_imag
_atom_type_scat_source
C C 0.0033 0.0016 'International Tables Vol C Tables 4.2.6.8 and 6.1.1.4'
H H 0.0000 0.0000 'International Tables Vol C Tables 4.2.6.8 and 6.1.1.4'
S S 0.1246 0.1234 'International Tables Vol C Tables 4.2.6.8 and 6.1.1.4'
Si Si 0.0817 0.0704 'International Tables Vol C Tables 4.2.6.8 and 6.1.1.4'

loop_
_geom_angle_atom_site_label_1
_geom_angle_atom_site_label_2
_geom_angle_atom_site_label_3
_geom_angle
C2 C1 S1 110.33(15)
C2 C1 Si1 126.31(16)
S1 C1 Si1 122.11(12)
C1 C2 C3 112.99(19)
C1 C2 H2 123.5
C3 C2 H2 123.5
C4 C3 C2 113.62(19)
C4 C3 S2 112.76(15)
C2 C3 S2 133.29(17)
C3 C4 C5 112.10(18)
C3 C4 S1 110.46(15)
C5 C4 S1 137.07(17)
C6 C5 C4 111.97(18)
C6 C5 S3 112.77(15)
C4 C5 S3 134.98(16)
C5 C6 C7 111.91(18)
C5 C6 S2 112.86(15)
C7 C6 S2 135.08(16)
C8 C7 C6 112.12(18)
C8 C7 S4 112.56(15)
C6 C7 S4 135.30(16)
C7 C8 C9 112.30(18)
C7 C8 S3 112.88(15)
C9 C8 S3 134.75(16)
C10 C9 C8 111.95(18)
C10 C9 S5 112.93(15)
C8 C9 S5 134.98(16)
C9 C10 C11 111.93(18)
C9 C10 S4 113.05(15)
C11 C10 S4 134.79(16)
C12 C11 C10 112.42(17)
C12 C11 S6 113.08(15)
C10 C11 S6 134.34(16)
C11 C12 C13 111.84(17)
C11 C12 S5 112.44(14)
C13 C12 S5 135.61(16)
C14 C13 C12 111.89(18)
C14 C13 S7 110.17(15)
C12 C13 S7 137.64(16)
C13 C14 C15 113.59(18)
C13 C14 S6 112.70(15)
C15 C14 S6 133.50(16)
C16 C15 C14 113.19(19)
C16 C15 H15 123.4
C14 C15 H15 123.4
C15 C16 S7 110.20(15)
C15 C16 Si2 124.13(16)
S7 C16 Si2 123.05(12)
C20 C17 C21 111.6(2)
C20 C17 Si1 113.98(19)
C21 C17 Si1 112.62(18)
C20 C17 H17 106.0
C21 C17 H17 106.0
Si1 C17 H17 106.0
C23 C18 C22 110.37(19)
C23 C18 Si1 112.42(16)
C22 C18 Si1 113.27(16)
C23 C18 H18 106.8
C22 C18 H18 106.8
Si1 C18 H18 106.8
C25 C19 C24 110.77(19)
C25 C19 Si1 115.57(17)
C24 C19 Si1 112.73(17)
C25 C19 H19 105.6
C24 C19 H19 105.6
Si1 C19 H19 105.6
C17 C20 H20A 109.5
C17 C20 H20B 109.5
H20A C20 H20B 109.5
C17 C20 H20C 109.5
H20A C20 H20C 109.5
H20B C20 H20C 109.5
C17 C21 H21A 109.5
C17 C21 H21B 109.5
H21A C21 H21B 109.5
C17 C21 H21C 109.5
H21A C21 H21C 109.5
H21B C21 H21C 109.5
C18 C22 H22A 109.5
C18 C22 H22B 109.5
H22A C22 H22B 109.5
C18 C22 H22C 109.5
H22A C22 H22C 109.5
H22B C22 H22C 109.5
C18 C23 H23A 109.5
C18 C23 H23B 109.5
H23A C23 H23B 109.5
C18 C23 H23C 109.5
H23A C23 H23C 109.5
H23B C23 H23C 109.5
C19 C24 H24A 109.5
C19 C24 H24B 109.5
H24A C24 H24B 109.5
C19 C24 H24C 109.5
H24A C24 H24C 109.5
H24B C24 H24C 109.5
C19 C25 H25A 109.5
C19 C25 H25B 109.5
H25A C25 H25B 109.5
C19 C25 H25C 109.5
H25A C25 H25C 109.5
H25B C25 H25C 109.5
C29 C26 C30 110.1(2)
C29 C26 Si2 114.50(16)
C30 C26 Si2 113.20(17)
C29 C26 H26 106.1
C30 C26 H26 106.1
Si2 C26 H26 106.1
C31 C27 C32 110.68(19)
C31 C27 Si2 114.69(15)
C32 C27 Si2 113.58(16)
C31 C27 H27 105.7
C32 C27 H27 105.7
Si2 C27 H27 105.7
C34 C28 C33 110.7(2)
C34 C28 Si2 111.72(18)
C33 C28 Si2 111.89(18)
C34 C28 H28 107.4
C33 C28 H28 107.4
Si2 C28 H28 107.4
C26 C29 H29A 109.5
C26 C29 H29B 109.5
H29A C29 H29B 109.5
C26 C29 H29C 109.5
H29A C29 H29C 109.5
H29B C29 H29C 109.5
C26 C30 H30A 109.5
C26 C30 H30B 109.5
H30A C30 H30B 109.5
C26 C30 H30C 109.5
H30A C30 H30C 109.5
H30B C30 H30C 109.5
C27 C31 H31A 109.5
C27 C31 H31B 109.5
H31A C31 H31B 109.5
C27 C31 H31C 109.5
H31A C31 H31C 109.5
H31B C31 H31C 109.5
C27 C32 H32A 109.5
C27 C32 H32B 109.5
H32A C32 H32B 109.5
C27 C32 H32C 109.5
H32A C32 H32C 109.5
H32B C32 H32C 109.5
C28 C33 H33A 109.5
C28 C33 H33B 109.5
H33A C33 H33B 109.5
C28 C33 H33C 109.5
H33A C33 H33C 109.5
H33B C33 H33C 109.5
C28 C34 H34A 109.5
C28 C34 H34B 109.5
H34A C34 H34B 109.5
C28 C34 H34C 109.5
H34A C34 H34C 109.5
H34B C34 H34C 109.5
C4 S1 C1 92.58(10)
C6 S2 C3 90.25(10)
C8 S3 C5 90.31(10)
C10 S4 C7 90.12(10)
C9 S5 C12 90.20(10)
C11 S6 C14 90.45(10)
C13 S7 C16 92.81(10)
C1 Si1 C17 109.16(10)
C1 Si1 C19 105.41(10)
C17 Si1 C19 117.40(11)
C1 Si1 C18 106.98(10)
C17 Si1 C18 108.70(11)
C19 Si1 C18 108.71(10)
C16 Si2 C26 110.61(10)
C16 Si2 C27 106.15(10)
C26 Si2 C27 116.81(10)
C16 Si2 C28 105.73(10)
C26 Si2 C28 108.68(11)
C27 Si2 C28 108.29(11)

loop_
_geom_bond_atom_site_label_1
_geom_bond_atom_site_label_2
_geom_bond_distance
C1 C2 1.375(3)
C1 S1 1.749(2)
C1 Si1 1.879(2)
C2 C3 1.416(3)
C2 H2 0.9500
C3 C4 1.385(3)
C3 S2 1.740(2)
C4 C5 1.420(3)
C4 S1 1.721(2)
C5 C6 1.389(3)
C5 S3 1.734(2)
C6 C7 1.412(3)
C6 S2 1.733(2)
C7 C8 1.389(3)
C7 S4 1.741(2)
C8 C9 1.416(3)
C8 S3 1.727(2)
C9 C10 1.387(3)
C9 S5 1.739(2)
C10 C11 1.415(3)
C10 S4 1.736(2)
C11 C12 1.391(3)
C11 S6 1.729(2)
C12 C13 1.429(3)
C12 S5 1.739(2)
C13 C14 1.389(3)
C13 S7 1.720(2)
C14 C15 1.418(3)
C14 S6 1.743(2)
C15 C16 1.371(3)
C15 H15 0.9500
C16 S7 1.751(2)
C16 Si2 1.880(2)
C17 C20 1.519(4)
C17 C21 1.536(3)
C17 Si1 1.880(2)
C17 H17 1.0000
C18 C23 1.528(3)
C18 C22 1.531(3)
C18 Si1 1.889(2)
C18 H18 1.0000
C19 C25 1.527(3)
C19 C24 1.539(3)
C19 Si1 1.885(2)
C19 H19 1.0000
C20 H20A 0.9800
C20 H20B 0.9800
C20 H20C 0.9800
C21 H21A 0.9800
C21 H21B 0.9800
C21 H21C 0.9800
C22 H22A 0.9800
C22 H22B 0.9800
C22 H22C 0.9800
C23 H23A 0.9800
C23 H23B 0.9800
C23 H23C 0.9800
C24 H24A 0.9800
C24 H24B 0.9800
C24 H24C 0.9800
C25 H25A 0.9800
C25 H25B 0.9800
C25 H25C 0.9800
C26 C29 1.520(3)
C26 C30 1.542(3)
C26 Si2 1.884(2)
C26 H26 1.0000
C27 C31 1.526(3)
C27 C32 1.530(3)
C27 Si2 1.890(2)
C27 H27 1.0000
C28 C34 1.525(4)
C28 C33 1.531(4)
C28 Si2 1.895(2)
C28 H28 1.0000
C29 H29A 0.9800
C29 H29B 0.9800
C29 H29C 0.9800
C30 H30A 0.9800
C30 H30B 0.9800
C30 H30C 0.9800
C31 H31A 0.9800
C31 H31B 0.9800
C31 H31C 0.9800
C32 H32A 0.9800
C32 H32B 0.9800
C32 H32C 0.9800
C33 H33A 0.9800
C33 H33B 0.9800
C33 H33C 0.9800
C34 H34A 0.9800
C34 H34B 0.9800
C34 H34C 0.9800

loop_
_geom_torsion_atom_site_label_1
_geom_torsion_atom_site_label_2
_geom_torsion_atom_site_label_3
_geom_torsion_atom_site_label_4
_geom_torsion
S1 C1 C2 C3 -1.4(2)
Si1 C1 C2 C3 165.95(16)
C1 C2 C3 C4 0.5(3)
C1 C2 C3 S2 -172.22(18)
C2 C3 C4 C5 -173.58(18)
S2 C3 C4 C5 0.7(2)
C2 C3 C4 S1 0.7(2)
S2 C3 C4 S1 174.95(11)
C3 C4 C5 C6 1.1(3)
S1 C4 C5 C6 -171.05(19)
C3 C4 C5 S3 174.44(18)
S1 C4 C5 S3 2.3(4)
C4 C5 C6 C7 173.85(18)
S3 C5 C6 C7 -1.1(2)
C4 C5 C6 S2 -2.3(2)
S3 C5 C6 S2 -177.28(11)
C5 C6 C7 C8 0.7(3)
S2 C6 C7 C8 175.77(18)
C5 C6 C7 S4 178.93(18)
S2 C6 C7 S4 -6.0(4)
C6 C7 C8 C9 177.39(18)
S4 C7 C8 C9 -1.2(2)
C6 C7 C8 S3 -0.1(2)
S4 C7 C8 S3 -178.70(11)
C7 C8 C9 C10 1.2(3)
S3 C8 C9 C10 177.91(18)
C7 C8 C9 S5 -174.03(17)
S3 C8 C9 S5 2.7(4)
C8 C9 C10 C11 -175.94(18)
S5 C9 C10 C11 0.4(2)
C8 C9 C10 S4 -0.6(2)
S5 C9 C10 S4 175.70(11)
C9 C10 C11 C12 1.5(3)
S4 C10 C11 C12 -172.38(17)
C9 C10 C11 S6 176.56(17)
S4 C10 C11 S6 2.7(4)
C10 C11 C12 C13 174.00(17)
S6 C11 C12 C13 -2.2(2)
C10 C11 C12 S5 -2.8(2)
S6 C11 C12 S5 -178.92(10)
C11 C12 C13 C14 1.1(3)
S5 C12 C13 C14 176.80(17)
C11 C12 C13 S7 -171.71(18)
S5 C12 C13 S7 4.0(4)
C12 C13 C14 C15 -174.94(18)
S7 C13 C14 C15 -0.1(2)
C12 C13 C14 S6 0.5(2)
S7 C13 C14 S6 175.27(11)
C13 C14 C15 C16 1.4(3)
S6 C14 C15 C16 -172.69(18)
C14 C15 C16 S7 -2.0(2)
C14 C15 C16 Si2 160.02(16)
C3 C4 S1 C1 -1.27(17)
C5 C4 S1 C1 170.9(2)
C2 C1 S1 C4 1.55(18)
Si1 C1 S1 C4 -166.45(14)
C5 C6 S2 C3 2.30(17)
C7 C6 S2 C3 -172.7(2)
C4 C3 S2 C6 -1.68(17)
C2 C3 S2 C6 171.1(2)
C7 C8 S3 C5 -0.45(16)
C9 C8 S3 C5 -177.1(2)
C6 C5 S3 C8 0.88(17)
C4 C5 S3 C8 -172.5(2)
C9 C10 S4 C7 -0.04(17)
C11 C10 S4 C7 173.8(2)
C8 C7 S4 C10 0.73(16)
C6 C7 S4 C10 -177.5(2)
C10 C9 S5 C12 -1.65(16)
C8 C9 S5 C12 173.6(2)
C11 C12 S5 C9 2.50(16)
C13 C12 S5 C9 -173.2(2)
C12 C11 S6 C14 2.03(16)
C10 C11 S6 C14 -173.0(2)
C13 C14 S6 C11 -1.40(17)
C15 C14 S6 C11 172.8(2)
C14 C13 S7 C16 -0.89(16)
C12 C13 S7 C16 172.0(2)
C15 C16 S7 C13 1.69(17)
Si2 C16 S7 C13 -160.60(14)
C2 C1 Si1 C17 156.6(2)
S1 C1 Si1 C17 -37.36(17)
C2 C1 Si1 C19 29.7(2)
S1 C1 Si1 C19 -164.32(13)
C2 C1 Si1 C18 -85.9(2)
S1 C1 Si1 C18 80.09(15)
C20 C17 Si1 C1 -62.8(2)
C21 C17 Si1 C1 168.7(2)
C20 C17 Si1 C19 57.0(2)
C21 C17 Si1 C19 -71.5(2)
C20 C17 Si1 C18 -179.2(2)
C21 C17 Si1 C18 52.3(2)
C25 C19 Si1 C1 63.4(2)
C24 C19 Si1 C1 -167.83(18)
C25 C19 Si1 C17 -58.4(2)
C24 C19 Si1 C17 70.4(2)
C25 C19 Si1 C18 177.77(17)
C24 C19 Si1 C18 -53.4(2)
C23 C18 Si1 C1 60.71(18)
C22 C18 Si1 C1 -65.26(18)
C23 C18 Si1 C17 178.46(16)
C22 C18 Si1 C17 52.49(19)
C23 C18 Si1 C19 -52.66(18)
C22 C18 Si1 C19 -178.63(16)
C15 C16 Si2 C26 161.01(18)
S7 C16 Si2 C26 -39.15(17)
C15 C16 Si2 C27 33.4(2)
S7 C16 Si2 C27 -166.78(13)
C15 C16 Si2 C28 -81.5(2)
S7 C16 Si2 C28 78.33(16)
C29 C26 Si2 C16 -62.9(2)
C30 C26 Si2 C16 169.86(17)
C29 C26 Si2 C27 58.7(2)
C30 C26 Si2 C27 -68.6(2)
C29 C26 Si2 C28 -178.51(17)
C30 C26 Si2 C28 54.2(2)
C31 C27 Si2 C16 60.64(18)
C32 C27 Si2 C16 -170.70(16)
C31 C27 Si2 C26 -63.20(19)
C32 C27 Si2 C26 65.5(2)
C31 C27 Si2 C28 173.78(16)
C32 C27 Si2 C28 -57.56(19)
C34 C28 Si2 C16 52.9(2)
C33 C28 Si2 C16 -71.94(19)
C34 C28 Si2 C26 171.6(2)
C33 C28 Si2 C26 46.8(2)
C34 C28 Si2 C27 -60.5(2)
C33 C28 Si2 C27 174.64(17)
